data_1506171
loop_
_publ_author_name
'Mizobe, Yuji'
'Miyata, Mikiji'
'Hisaki, Ichiro'
'Hasegawa, Yasuchika'
'Tohnai, Norimitsu'

_publ_section_title
;
 Anomalous anthracene arrangement and rare excimer emission in the solid
 state: transcription and translation of molecular information.
;
_journal_issue 19
_journal_name_full 'Organic letters'
_journal_page_first 4295
_journal_page_last 4298
_journal_paper_doi 10.1021/ol0616440
_journal_volume 8
_journal_year 2006
_chemical_formula_sum 'C14 H19 N O3 S'
_chemical_formula_weight 281.37
_space_group_IT_number 2
_symmetry_cell_setting triclinic
_symmetry_Int_Tables_number 2
_symmetry_space_group_name_Hall '-P 1'
_symmetry_space_group_name_H-M 'P -1'
_cell_angle_alpha 76.31(2)
_cell_angle_beta 78.81(2)
_cell_angle_gamma 75.28(2)
_cell_formula_units_Z 2
_cell_length_a 5.554(1)
_cell_length_b 10.241(2)
_cell_length_c 13.571(3)
_cell_measurement_reflns_used 5792
_cell_measurement_temperature 93.2
_cell_measurement_theta_max 68.3
_cell_measurement_theta_min 3.4
_cell_volume 717.9(3)
_computing_cell_refinement PROCESS-AUTO
_computing_data_collection PROCESS-AUTO
_computing_data_reduction 'teXsan Ver. 1.10'
_computing_publication_material 'teXsan Ver. 1.10'
_computing_structure_refinement 'teXsan Ver. 1.10'
_computing_structure_solution SIR88
_diffrn_measured_fraction_theta_full 0.9134
_diffrn_measured_fraction_theta_max 0.9134
_diffrn_measurement_device_type 'Rigaku RAXIS-RAPID Imaging Plate'
_diffrn_measurement_method \w
_diffrn_radiation_type 'Cu K\a'
_diffrn_radiation_wavelength 1.5419
_diffrn_reflns_av_R_equivalents 0.072
_diffrn_reflns_limit_h_max 6
_diffrn_reflns_limit_h_min -6
_diffrn_reflns_limit_k_max 12
_diffrn_reflns_limit_k_min -12
_diffrn_reflns_limit_l_max 16
_diffrn_reflns_limit_l_min -16
_diffrn_reflns_number 6271
_diffrn_reflns_theta_full 68.24
_diffrn_reflns_theta_max 68.24
_exptl_absorpt_coefficient_mu 2.041
_exptl_absorpt_correction_T_max 0.861
_exptl_absorpt_correction_T_min 0.524
_exptl_absorpt_correction_type integration
_exptl_absorpt_process_details '(Higashi, 1999)'
_exptl_crystal_colour yellow
_exptl_crystal_density_diffrn 1.301
_exptl_crystal_density_method 'not measured'
_exptl_crystal_description platelet
_exptl_crystal_size_max 0.700
_exptl_crystal_size_mid 0.200
_exptl_crystal_size_min 0.100
_refine_diff_density_max 1.07
_refine_diff_density_min -0.78
_refine_ls_extinction_method none
_refine_ls_goodness_of_fit_ref 3.259
_refine_ls_hydrogen_treatment noref
_refine_ls_number_parameters 181
_refine_ls_number_reflns 1886
_refine_ls_R_factor_gt 0.1371
_refine_ls_shift/su_max 0.0047
_refine_ls_structure_factor_coef Fsqd
_refine_ls_weighting_details 'w = 1/[\s^2^(Fo^2^) + (0.05000(Max(Fo^2^,0) + 2Fc^2^)/3)^2^]'
_refine_ls_weighting_scheme calc
_refine_ls_wR_factor_ref 0.3264
_reflns_number_gt 1527
_reflns_number_total 2395
_reflns_threshold_expression F^2^>2.0\s(F^2^)
_cod_data_source_file ol0616440si20060803_013942.cif
_cod_data_source_block ads_secBu_benzene_
_cod_original_sg_symbol_H-M 'P -1         '
_cod_original_formula_sum 'C14 H19 N O3 S '
_cod_database_code 1506171

loop_
_symmetry_equiv_pos_as_xyz
x,y,z
-x,-y,-z

loop_
_atom_site_label
_atom_site_type_symbol
_atom_site_fract_x
_atom_site_fract_y
_atom_site_fract_z
_atom_site_U_iso_or_equiv
_atom_site_adp_type
_atom_site_occupancy
_atom_site_calc_flag
_atom_site_refinement_flags
S(1) S 0.0406(4) 0.3307(3) 0.6222(2) 0.0672(6) Uani 1.00 d .
O(1) O -0.170(1) 0.4402(7) 0.6178(6) 0.079(2) Uani 1.00 d .
O(2) O 0.2858(9) 0.3537(8) 0.6202(5) 0.087(2) Uani 1.00 d .
O(3) O 0.064(1) 0.2497(8) 0.5367(5) 0.076(2) Uani 1.00 d .
N(1) N 0.633(1) 0.3659(8) 0.4317(6) 0.063(2) Uani 1.00 d .
C(1) C 0.103(1) 0.1946(10) 0.8180(7) 0.058(2) Uani 1.00 d .
C(2) C -0.021(1) 0.2128(10) 0.7352(7) 0.058(2) Uani 1.00 d .
C(3) C -0.207(1) 0.1353(9) 0.7448(6) 0.055(2) Uani 1.00 d .
C(4) C -0.255(1) 0.0424(10) 0.8286(7) 0.059(2) Uani 1.00 d .
C(5) C 0.177(1) 0.0748(9) 0.9952(7) 0.053(2) Uani 1.00 d .
C(6) C 0.057(1) 0.0966(9) 0.9089(6) 0.049(2) Uani 1.00 d .
C(7) C -0.129(1) 0.0168(9) 0.9150(7) 0.052(2) Uani 1.00 d .
C(8) C 0.620(2) 0.292(1) 0.356(1) 0.095(4) Uani 1.00 d .
C(9) C 0.820(4) 0.322(2) 0.264(1) 0.146(7) Uani 1.00 d .
C(10) C 0.641(2) 0.146(2) 0.400(1) 0.111(5) Uani 1.00 d .
C(11) C 0.729(10) 0.237(7) 0.188(4) 0.23(2) Uani 0.50 d P
C(12) C 0.577(4) 0.080(3) 0.319(2) 0.087(7) Uani 0.50 d P
C(13) C 0.687(3) 0.485(2) 0.918(1) 0.137(5) Uani 1.00 d .
C(14) C 0.530(2) 0.398(1) 0.945(1) 0.108(5) Uani 1.00 d .
C(15) C 0.338(3) 0.420(2) 1.024(2) 0.204(8) Uani 1.00 d .
H(1) H 0.6262 0.4613 0.3786 0.0889 Uiso 1.00 calc .
H(2) H 0.7615 0.3242 0.4724 0.0889 Uiso 1.00 calc .
H(3) H 0.5255 0.3194 0.4831 0.0889 Uiso 1.00 calc .
H(4) H 0.2215 0.2499 0.8154 0.0670 Uiso 1.00 calc .
H(5) H -0.3018 0.1493 0.6898 0.0671 Uiso 1.00 calc .
H(6) H -0.3798 -0.0081 0.8305 0.0771 Uiso 1.00 calc .
H(7) H 0.2992 0.1251 0.9949 0.0629 Uiso 1.00 calc .
H(8) H 0.4596 0.3309 0.3330 0.1052 Uiso 1.00 calc .
H(9) H 0.8156 0.4172 0.2322 0.1647 Uiso 1.00 calc .
H(10) H 0.9962 0.2842 0.2789 0.1647 Uiso 1.00 calc .
H(11) H 0.5155 0.1351 0.4623 0.1371 Uiso 1.00 calc .
H(12) H 0.7995 0.1038 0.4192 0.1371 Uiso 1.00 calc .
H(13) H 0.8166 0.2302 0.1295 0.2504 Uiso 0.50 calc P
H(14) H 0.5491 0.2657 0.1900 0.2504 Uiso 0.50 calc P
H(15) H 0.7405 0.1344 0.2318 0.2504 Uiso 0.50 calc P
H(16) H 0.6982 0.0910 0.2592 0.1121 Uiso 0.50 calc P
H(17) H 0.4143 0.1218 0.3025 0.1121 Uiso 0.50 calc P
H(18) H 0.5878 -0.0167 0.3450 0.1121 Uiso 0.50 calc P
H(19) H 0.8271 0.4710 0.8650 0.1584 Uiso 1.00 calc .
H(20) H 0.5552 0.3184 0.9134 0.1277 Uiso 1.00 calc .
H(21) H 0.2205 0.3617 1.0422 0.2355 Uiso 1.00 calc .

loop_
_atom_site_aniso_label
_atom_site_aniso_U_11
_atom_site_aniso_U_22
_atom_site_aniso_U_33
_atom_site_aniso_U_12
_atom_site_aniso_U_13
_atom_site_aniso_U_23
S(1) 0.0321(9) 0.086(2) 0.068(1) -0.0196(9) -0.0118(8) 0.027(1)
O(1) 0.036(3) 0.084(5) 0.092(5) -0.011(3) 0.001(3) 0.017(4)
O(2) 0.031(3) 0.116(5) 0.080(4) -0.023(3) -0.007(3) 0.050(4)
O(3) 0.074(4) 0.083(5) 0.064(4) -0.003(4) -0.010(3) -0.016(4)
N(1) 0.048(4) 0.074(5) 0.059(4) -0.003(4) -0.010(3) -0.006(4)
C(1) 0.034(4) 0.070(6) 0.067(5) -0.021(4) -0.013(3) 0.011(4)
C(2) 0.032(4) 0.075(6) 0.060(5) -0.020(4) -0.001(3) 0.008(4)
C(3) 0.037(4) 0.073(6) 0.048(4) -0.018(4) -0.011(3) 0.010(4)
C(4) 0.041(4) 0.070(5) 0.063(5) -0.023(4) -0.017(4) 0.013(4)
C(5) 0.035(4) 0.062(5) 0.064(5) -0.024(3) -0.014(3) 0.005(4)
C(6) 0.030(3) 0.060(5) 0.051(4) -0.016(3) -0.005(3) 0.009(4)
C(7) 0.035(4) 0.057(5) 0.064(5) -0.025(3) -0.003(3) 0.001(4)
C(8) 0.073(7) 0.095(9) 0.108(9) 0.006(6) -0.013(6) -0.032(8)
C(9) 0.18(2) 0.13(1) 0.10(1) -0.01(1) -0.01(1) -0.01(1)
C(10) 0.081(7) 0.12(1) 0.12(1) 0.000(7) 0.010(7) -0.037(9)
C(11) 0.18(4) 0.26(6) 0.18(4) 0.07(4) -0.02(3) -0.02(4)
C(12) 0.06(1) 0.10(2) 0.12(2) 0.00(1) -0.03(1) -0.06(1)
C(13) 0.101(8) 0.116(10) 0.20(1) -0.063(7) 0.072(8) -0.09(1)
C(14) 0.066(7) 0.098(9) 0.18(1) -0.008(6) -0.013(7) -0.078(8)
C(15) 0.11(1) 0.17(1) 0.37(3) -0.076(9) 0.11(1) -0.19(1)

loop_
_atom_type_symbol
_atom_type_description
_atom_type_scat_dispersion_real
_atom_type_scat_dispersion_imag
_atom_type_scat_source
C C 0.018 0.009
;International Tables for Crystallography
(1992, Vol. C, Tables 4.2.6.8 and 6.1.1.1)
;
H H 0.000 0.000
;International Tables for Crystallography
(1992, Vol. C, Table 6.1.1.2)
;
O O 0.049 0.032
;International Tables for Crystallography
(1992, Vol. C, Tables 4.2.6.8 and 6.1.1.1)
;
N N 0.031 0.018
;International Tables for Crystallography
(1992, Vol. C, Tables 4.2.6.8 and 6.1.1.1)
;
S S 0.333 0.557
;International Tables for Crystallography
(1992, Vol. C, Tables 4.2.6.8 and 6.1.1.1)
;

loop_
_geom_angle_atom_site_label_1
_geom_angle_atom_site_label_2
_geom_angle_atom_site_label_3
_geom_angle
_geom_angle_site_symmetry_2
_geom_angle_site_symmetry_3
_geom_angle_publ_flag
O(1) S(1) O(2) 120.9(5) 1_555 1_555 yes
O(1) S(1) O(3) 110.5(5) 1_555 1_555 yes
O(1) S(1) C(2) 106.7(4) 1_555 1_555 yes
O(2) S(1) O(3) 106.6(5) 1_555 1_555 yes
O(2) S(1) C(2) 107.0(4) 1_555 1_555 yes
O(3) S(1) C(2) 103.8(5) 1_555 1_555 yes
C(2) C(1) C(6) 121.3(9) 1_555 1_555 yes
S(1) C(2) C(1) 121.4(7) 1_555 1_555 yes
S(1) C(2) C(3) 120.3(7) 1_555 1_555 yes
C(1) C(2) C(3) 118.3(8) 1_555 1_555 yes
C(2) C(3) C(4) 122.0(9) 1_555 1_555 yes
C(3) C(4) C(7) 122.0(9) 1_555 1_555 yes
C(6) C(5) C(7) 124.1(8) 1_555 2_557 yes
C(1) C(6) C(5) 123.5(8) 1_555 1_555 yes
C(1) C(6) C(7) 118.9(8) 1_555 1_555 yes
C(5) C(6) C(7) 117.6(8) 1_555 1_555 yes
C(4) C(7) C(5) 124.3(8) 1_555 2_557 yes
C(4) C(7) C(6) 117.3(8) 1_555 1_555 yes
C(5) C(7)* C(6)* 118.3(8) 2_557 1_555 yes
N(1) C(8) C(9) 108(1) 1_555 1_555 yes
N(1) C(8) C(10) 111(1) 1_555 1_555 yes
C(9) C(8) C(10) 113(1) 1_555 1_555 yes
C(8) C(9) C(11) 95(2) 1_555 1_555 yes
C(8) C(10) C(12) 107(1) 1_555 1_555 yes
C(14) C(13) C(15) 118(1) 1_555 2_667 yes
C(13) C(14) C(15) 117(1) 1_555 1_555 yes
C(13) C(15)* C(14)* 123(1) 2_667 1_555 yes

loop_
_geom_bond_atom_site_label_1
_geom_bond_atom_site_label_2
_geom_bond_distance
_geom_bond_site_symmetry_2
_geom_bond_publ_flag
S(1) O(1) 1.401(8) . yes
S(1) O(2) 1.434(7) . yes
S(1) O(3) 1.548(9) . yes
S(1) C(2) 1.748(9) . yes
N(1) C(8) 1.43(2) . yes
C(1) C(2) 1.38(1) . yes
C(1) C(6) 1.42(1) . yes
C(2) C(3) 1.43(1) . yes
C(3) C(4) 1.33(1) . yes
C(4) C(7) 1.42(1) . yes
C(5) C(6) 1.40(1) . yes
C(5) C(7) 1.38(1) 2_557 yes
C(6) C(7) 1.45(1) . yes
C(8) C(9) 1.53(3) . yes
C(8) C(10) 1.45(2) . yes
C(9) C(11) 1.72(9) . yes
C(10) C(12) 1.54(3) . yes
C(13) C(14) 1.34(2) . yes
C(13) C(15) 1.36(2) 2_667 yes
C(14) C(15) 1.38(2) . yes

loop_
_geom_contact_atom_site_label_1
_geom_contact_atom_site_label_2
_geom_contact_distance
_geom_contact_site_symmetry_2
O(1) N(1) 2.904(10) 2_566
O(1) C(8) 3.24(2) 2_566
O(1) N(1) 3.25(1) 1_455
O(1) O(2) 3.35(1) 1_455
O(1) O(3) 3.49(1) 2_566
O(1) O(2) 3.491(10) 2_566
O(1) O(1) 3.50(1) 2_566
O(2) N(1) 2.89(1) .
O(2) N(1) 2.92(1) 2_666
O(2) C(3) 3.56(1) 1_655
O(3) N(1) 2.87(1) 1_455
O(3) C(10) 3.43(2) .
O(3) N(1) 3.58(1) .
N(1) N(1) 3.53(2) 2_666
C(1) C(4) 3.52(1) 1_655
C(2) C(12) 3.49(3) 2_656
C(4) C(5) 3.50(1) 1_455
C(4) C(12) 3.54(3) 2_556
C(4) C(11) 3.54(5) 2_656
C(5) C(5) 3.54(2) 2_657
C(7) C(11) 3.35(6) 2_656
C(11) C(15) 3.32(7) 1_554
C(11) C(13) 3.40(6) 2_666
C(11) C(14) 3.57(6) 1_554

loop_
_geom_torsion_atom_site_label_1
_geom_torsion_atom_site_label_2
_geom_torsion_atom_site_label_3
_geom_torsion_atom_site_label_4
_geom_torsion
_geom_torsion_site_symmetry_1
_geom_torsion_site_symmetry_2
_geom_torsion_site_symmetry_3
_geom_torsion_site_symmetry_4
_geom_torsion_publ_flag
S(1) C(2) C(1) C(6) -178.6(8) 1_555 1_555 1_555 1_555 yes
S(1) C(2) C(3) C(4) 178.4(9) 1_555 1_555 1_555 1_555 yes
O(1) S(1) C(2) C(1) -108.7(9) 1_555 1_555 1_555 1_555 yes
O(1) S(1) C(2) C(3) 69.6(10) 1_555 1_555 1_555 1_555 yes
O(2) S(1) C(2) C(1) 22(1) 1_555 1_555 1_555 1_555 yes
O(2) S(1) C(2) C(3) -159.6(8) 1_555 1_555 1_555 1_555 yes
O(3) S(1) C(2) C(1) 134.6(9) 1_555 1_555 1_555 1_555 yes
O(3) S(1) C(2) C(3) -47.1(9) 1_555 1_555 1_555 1_555 yes
N(1) C(8) C(9) C(11) -173(2) 1_555 1_555 1_555 1_555 yes
N(1) C(8) C(10) C(12) 169(1) 1_555 1_555 1_555 1_555 yes
C(1) C(2) C(3) C(4) -3(1) 1_555 1_555 1_555 1_555 yes
C(1) C(6) C(5) C(7) 177(1) 1_555 1_555 1_555 2_557 yes
C(1) C(6) C(7) C(4) 0(1) 1_555 1_555 1_555 1_555 yes
C(1) C(6) C(7) C(5) -178.1(10) 1_555 1_555 1_555 2_557 yes
C(2) C(1) C(6) C(5) -179.6(10) 1_555 1_555 1_555 1_555 yes
C(2) C(1) C(6) C(7) -1(1) 1_555 1_555 1_555 1_555 yes
C(2) C(3) C(4) C(7) 1(1) 1_555 1_555 1_555 1_555 yes
C(3) C(2) C(1) C(6) 3(1) 1_555 1_555 1_555 1_555 yes
C(3) C(4) C(7) C(5) 177(1) 1_555 1_555 1_555 2_557 yes
C(3) C(4) C(7) C(6) 0(1) 1_555 1_555 1_555 1_555 yes
C(4) C(7) C(5) C(6) -177.9(10) 1_555 1_555 2_557 2_557 yes
C(4) C(7) C(6) C(5) 178.1(9) 1_555 1_555 1_555 1_555 yes
C(9) C(8) C(10) C(12) -67(1) 1_555 1_555 1_555 1_555 yes
C(10) C(8) C(9) C(11) 61(2) 1_555 1_555 1_555 1_555 yes
